data_1518521
loop_
_publ_author_name
'Yoshida, Takuya'
'Yasuda, Yuta'
'Nagashima, Eri'
'Arai, Hidekazu'
'Matsunaga, Satoshi'
'Nomiya, Kenji'

_publ_section_title
;
 Various Oxygen-Centered Phosphanegold(I) Cluster Cations Formed by
 Polyoxometalate (POM)-Mediated Clusterization: Effects of POMs and
 Phosphanes
;
_journal_issue 4
_journal_name_full Inorganics
_journal_page_first 660
_journal_paper_doi 10.3390/inorganics2040660
_journal_volume 2
_journal_year 2014
_chemical_formula_sum 'C168 H168 Au8 Mo12 O46 P8 Si'
_chemical_formula_weight 5925.89
_chemical_name_systematic
; 
 ? 
;
_space_group_IT_number 148
_symmetry_cell_setting rhombohedral
_symmetry_space_group_name_Hall '-R 3'
_symmetry_space_group_name_H-M 'R -3 :H'
_atom_sites_solution_hydrogens geom
_atom_sites_solution_primary direct
_atom_sites_solution_secondary difmap
_audit_creation_method SHELXL-97
_cell_angle_alpha 90.00
_cell_angle_beta 90.00
_cell_angle_gamma 120.00
_cell_formula_units_Z 3
_cell_length_a 20.3813(7)
_cell_length_b 20.3813(7)
_cell_length_c 36.679(2)
_cell_measurement_reflns_used 9493
_cell_measurement_temperature 100
_cell_measurement_theta_max 28.30
_cell_measurement_theta_min 2.37
_cell_volume 13195.1(10)
_computing_cell_refinement 'Bruker SMART'
_computing_data_collection 'Bruker SMART'
_computing_data_reduction 'Bruker SAINT'
_computing_molecular_graphics 'Bruker SHELXTL'
_computing_publication_material 'Bruker SHELXTL'
_computing_structure_refinement 'SHELXL-97 (Sheldrick, 1997)'
_computing_structure_solution 'SHELXS-97 (Sheldrick, 1990)'
_diffrn_ambient_temperature 100
_diffrn_detector_area_resol_mean 8.366
_diffrn_measured_fraction_theta_full 0.961
_diffrn_measured_fraction_theta_max 0.961
_diffrn_measurement_device_type 'CCD area detector'
_diffrn_measurement_method 'phi and omega scans'
_diffrn_radiation_monochromator graphite
_diffrn_radiation_source 'fine-focus sealed tube'
_diffrn_radiation_type MoK\a
_diffrn_radiation_wavelength 0.71073
_diffrn_reflns_av_R_equivalents 0.0332
_diffrn_reflns_av_sigmaI/netI 0.0246
_diffrn_reflns_limit_h_max 25
_diffrn_reflns_limit_h_min -27
_diffrn_reflns_limit_k_max 27
_diffrn_reflns_limit_k_min -23
_diffrn_reflns_limit_l_max 48
_diffrn_reflns_limit_l_min -48
_diffrn_reflns_number 38116
_diffrn_reflns_theta_full 28.30
_diffrn_reflns_theta_max 28.30
_diffrn_reflns_theta_min 1.60
_exptl_absorpt_coefficient_mu 7.619
_exptl_absorpt_correction_T_max 0.3945
_exptl_absorpt_correction_T_min 0.2011
_exptl_absorpt_correction_type empirical
_exptl_absorpt_process_details 'SADABS; Sheldrick, 1996'
_exptl_crystal_colour yellow
_exptl_crystal_density_diffrn 2.237
_exptl_crystal_density_meas 0
_exptl_crystal_density_method 'not measured'
_exptl_crystal_description block
_exptl_crystal_F_000 8442
_exptl_crystal_size_max 0.31
_exptl_crystal_size_mid 0.26
_exptl_crystal_size_min 0.15
_refine_diff_density_max 2.851
_refine_diff_density_min -3.609
_refine_diff_density_rms 0.201
_refine_ls_extinction_method none
_refine_ls_goodness_of_fit_ref 1.074
_refine_ls_hydrogen_treatment mixed
_refine_ls_matrix_type full
_refine_ls_number_parameters 370
_refine_ls_number_reflns 7015
_refine_ls_number_restraints 0
_refine_ls_restrained_S_all 1.074
_refine_ls_R_factor_all 0.0390
_refine_ls_R_factor_gt 0.0376
_refine_ls_shift/su_max 0.001
_refine_ls_shift/su_mean 0.000
_refine_ls_structure_factor_coef Fsqd
_refine_ls_weighting_details 'calc w=1/[\s^2^(Fo^2^)+(0.0211P)^2^+599.8458P] where P=(Fo^2^+2Fc^2^)/3'
_refine_ls_weighting_scheme calc
_refine_ls_wR_factor_gt 0.0855
_refine_ls_wR_factor_ref 0.0862
_reflns_number_gt 6730
_reflns_number_total 7015
_reflns_threshold_expression >2sigma(I)
_cod_data_source_file 4.cif
_cod_data_source_block ty039sr-3
_cod_depositor_comments
;
The following automatic conversions were performed:

'_symmetry_cell_setting' value 'Rhombohedral' changed to
'rhombohedral' according to
/usr/data/users/saulius/crontab/automatic-downloads/current/MDPI/lib/dictionaries/cif_core.dic
dictionary named 'cif_core.dic' version 2.4.2 from 2011-04-26.

Automatic conversion script
Id: cif_fix_values 2935 2014-11-11 08:27:57Z andrius 
;
_cod_original_cell_volume 13195.2(11)
_cod_original_sg_symbol_H-M R-3
_cod_database_code 1518521

loop_
_symmetry_equiv_pos_as_xyz
'x, y, z'
'-y, x-y, z'
'-x+y, -x, z'
'x+2/3, y+1/3, z+1/3'
'-y+2/3, x-y+1/3, z+1/3'
'-x+y+2/3, -x+1/3, z+1/3'
'x+1/3, y+2/3, z+2/3'
'-y+1/3, x-y+2/3, z+2/3'
'-x+y+1/3, -x+2/3, z+2/3'
'-x, -y, -z'
'y, -x+y, -z'
'x-y, x, -z'
'-x+2/3, -y+1/3, -z+1/3'
'y+2/3, -x+y+1/3, -z+1/3'
'x-y+2/3, x+1/3, -z+1/3'
'-x+1/3, -y+2/3, -z+2/3'
'y+1/3, -x+y+2/3, -z+2/3'
'x-y+1/3, x+2/3, -z+2/3'

loop_
_atom_site_label
_atom_site_type_symbol
_atom_site_fract_x
_atom_site_fract_y
_atom_site_fract_z
_atom_site_U_iso_or_equiv
_atom_site_adp_type
_atom_site_occupancy
_atom_site_symmetry_multiplicity
_atom_site_calc_flag
_atom_site_refinement_flags
Au1 Au 0.6667 0.3333 0.059533(9) 0.01224(8) Uani 1 3 d S
Au2 Au 0.736337(11) 0.451102(11) 0.002786(5) 0.01053(6) Uani 1 1 d .
C1 C 0.7491(3) 0.3352(3) 0.13930(15) 0.0149(11) Uani 1 1 d .
C2 C 0.7440(4) 0.2944(3) 0.17071(16) 0.0172(11) Uani 1 1 d .
H2 H 0.6959 0.2632 0.1816 0.021 Uiso 1 1 calc R
C3 C 0.8087(4) 0.2989(4) 0.18641(17) 0.0223(13) Uani 1 1 d .
C4 C 0.8785(4) 0.3461(4) 0.17021(18) 0.0221(13) Uani 1 1 d .
H4 H 0.9231 0.3505 0.1808 0.027 Uiso 1 1 calc R
C5 C 0.8842(4) 0.3866(4) 0.13896(18) 0.0253(14) Uani 1 1 d .
H5 H 0.9325 0.4185 0.1284 0.030 Uiso 1 1 calc R
C6 C 0.8196(4) 0.3811(4) 0.12286(17) 0.0227(13) Uani 1 1 d .
H6 H 0.8235 0.4081 0.1011 0.027 Uiso 1 1 calc R
C7 C 0.8023(5) 0.2526(5) 0.2194(2) 0.0359(18) Uani 1 1 d .
H7A H 0.8028 0.2067 0.2118 0.054 Uiso 1 1 calc R
H7B H 0.7548 0.2384 0.2322 0.054 Uiso 1 1 calc R
H7C H 0.8452 0.2824 0.2357 0.054 Uiso 1 1 calc R
C8 C 0.8771(3) 0.6052(3) 0.04405(15) 0.0138(10) Uani 1 1 d .
C9 C 0.8635(3) 0.5840(3) 0.08089(16) 0.0171(11) Uani 1 1 d .
H9 H 0.8129 0.5556 0.0895 0.021 Uiso 1 1 calc R
C10 C 0.9234(4) 0.6040(3) 0.10495(17) 0.0199(12) Uani 1 1 d .
C11 C 0.9969(4) 0.6442(4) 0.09179(17) 0.0216(12) Uani 1 1 d .
H11 H 1.0380 0.6580 0.1081 0.026 Uiso 1 1 calc R
C12 C 1.0115(4) 0.6646(4) 0.05535(17) 0.0224(13) Uani 1 1 d .
H12 H 1.0623 0.6919 0.0469 0.027 Uiso 1 1 calc R
C13 C 0.9514(4) 0.6448(4) 0.03108(17) 0.0201(12) Uani 1 1 d .
H13 H 0.9611 0.6581 0.0060 0.024 Uiso 1 1 calc R
C14 C 0.9086(4) 0.5843(4) 0.14487(17) 0.0288(15) Uani 1 1 d .
H14A H 0.9485 0.5758 0.1547 0.043 Uiso 1 1 calc R
H14B H 0.8593 0.5382 0.1478 0.043 Uiso 1 1 calc R
H14C H 0.9085 0.6261 0.1580 0.043 Uiso 1 1 calc R
C15 C 0.7323(3) 0.5965(3) 0.03715(15) 0.0151(11) Uani 1 1 d .
C16 C 0.6544(4) 0.5480(4) 0.03363(16) 0.0181(11) Uani 1 1 d .
H16 H 0.6363 0.5042 0.0187 0.022 Uiso 1 1 calc R
C17 C 0.6025(4) 0.5623(4) 0.05149(18) 0.0234(13) Uani 1 1 d .
C18 C 0.6305(4) 0.6275(4) 0.07257(18) 0.0267(15) Uani 1 1 d .
H18 H 0.5960 0.6387 0.0846 0.032 Uiso 1 1 calc R
C19 C 0.7069(5) 0.6761(4) 0.0764(2) 0.0304(16) Uani 1 1 d .
H19 H 0.7246 0.7201 0.0911 0.036 Uiso 1 1 calc R
C20 C 0.7590(4) 0.6614(4) 0.05878(18) 0.0231(13) Uani 1 1 d .
H20 H 0.8118 0.6951 0.0615 0.028 Uiso 1 1 calc R
C21 C 0.5188(4) 0.5072(5) 0.0493(2) 0.0347(17) Uani 1 1 d .
H21A H 0.4968 0.4980 0.0738 0.052 Uiso 1 1 calc R
H21B H 0.5104 0.4594 0.0388 0.052 Uiso 1 1 calc R
H21C H 0.4947 0.5284 0.0339 0.052 Uiso 1 1 calc R
C22 C 0.8312(3) 0.6376(3) -0.02547(15) 0.0148(11) Uani 1 1 d .
C23 C 0.8652(4) 0.7162(3) -0.02051(16) 0.0203(12) Uani 1 1 d .
H23 H 0.8739 0.7363 0.0035 0.024 Uiso 1 1 calc R
C24 C 0.8862(4) 0.7649(4) -0.04997(18) 0.0232(13) Uani 1 1 d .
C25 C 0.8719(4) 0.7341(4) -0.08522(16) 0.0203(12) Uani 1 1 d .
H25 H 0.8851 0.7668 -0.1057 0.024 Uiso 1 1 calc R
C26 C 0.8389(4) 0.6571(4) -0.09046(16) 0.0196(12) Uani 1 1 d .
H26 H 0.8299 0.6372 -0.1145 0.024 Uiso 1 1 calc R
C27 C 0.8185(3) 0.6081(3) -0.06068(15) 0.0151(11) Uani 1 1 d .
H27 H 0.7961 0.5551 -0.0644 0.018 Uiso 1 1 calc R
C28 C 0.9244(6) 0.8496(4) -0.0445(2) 0.047(2) Uani 1 1 d .
H28A H 0.9138 0.8604 -0.0199 0.071 Uiso 1 1 calc R
H28B H 0.9050 0.8713 -0.0625 0.071 Uiso 1 1 calc R
H28C H 0.9792 0.8720 -0.0477 0.071 Uiso 1 1 calc R
Mo1 Mo 0.77933(3) 0.36565(3) 0.911431(12) 0.01287(10) Uani 1 1 d .
Mo2 Mo 0.82886(3) 0.31415(4) 0.82814(2) 0.03022(16) Uani 1 1 d .
O1 O 0.6667 0.3333 0.00210(17) 0.0100(12) Uani 1 3 d S
O2 O 0.8316(4) 0.3867(3) 0.94896(19) 0.0471(18) Uani 1 1 d .
O3 O 0.9026(3) 0.3005(3) 0.82882(12) 0.0264(11) Uani 1 1 d .
O4 O 0.6964(3) 0.2778(3) 0.92447(18) 0.0341(13) Uani 1 1 d .
O5 O 0.8396(6) 0.4643(4) 0.8851(2) 0.099(4) Uani 1 1 d .
O6 O 0.8727(7) 0.4156(4) 0.8248(2) 0.102(4) Uani 1 1 d .
O7 O 0.8212(6) 0.3261(4) 0.8821(2) 0.093(4) Uani 1 1 d .
O8 O 0.7534(4) 0.3668(4) 0.8515(2) 0.0543(17) Uani 1 1 d .
O9 O 0.6667 0.3333 0.8743(3) 0.053(3) Uani 1 3 d S
P1 P 0.6667 0.3333 0.11987(6) 0.0122(4) Uani 1 3 d S
P2 P 0.79718(8) 0.57448(8) 0.01355(4) 0.0122(3) Uani 1 1 d .
Si1 Si 0.6667 0.3333 0.8333 0.0118(7) Uani 1 6 d S

loop_
_atom_site_aniso_label
_atom_site_aniso_U_11
_atom_site_aniso_U_22
_atom_site_aniso_U_33
_atom_site_aniso_U_23
_atom_site_aniso_U_13
_atom_site_aniso_U_12
Au1 0.01334(11) 0.01334(11) 0.01003(15) 0.000 0.000 0.00667(6)
Au2 0.01043(10) 0.00950(10) 0.01089(9) -0.00081(7) -0.00130(7) 0.00441(8)
C1 0.015(3) 0.017(3) 0.015(2) -0.004(2) -0.001(2) 0.009(2)
C2 0.018(3) 0.017(3) 0.017(3) 0.001(2) -0.002(2) 0.009(2)
C3 0.027(3) 0.024(3) 0.022(3) 0.000(2) -0.005(2) 0.017(3)
C4 0.018(3) 0.028(3) 0.025(3) -0.005(2) -0.005(2) 0.015(3)
C5 0.015(3) 0.031(4) 0.026(3) -0.002(3) 0.002(2) 0.009(3)
C6 0.016(3) 0.025(3) 0.021(3) 0.002(2) 0.004(2) 0.006(3)
C7 0.031(4) 0.039(4) 0.039(4) 0.012(3) -0.009(3) 0.018(4)
C8 0.013(3) 0.012(2) 0.015(2) -0.0015(19) -0.0032(19) 0.005(2)
C9 0.016(3) 0.012(3) 0.016(3) 0.001(2) 0.001(2) 0.001(2)
C10 0.020(3) 0.014(3) 0.020(3) 0.001(2) -0.003(2) 0.004(2)
C11 0.017(3) 0.023(3) 0.020(3) -0.003(2) -0.008(2) 0.006(3)
C12 0.012(3) 0.025(3) 0.023(3) 0.001(2) 0.001(2) 0.004(3)
C13 0.016(3) 0.019(3) 0.019(3) 0.002(2) -0.001(2) 0.004(2)
C14 0.026(3) 0.032(4) 0.015(3) 0.005(2) -0.005(2) 0.004(3)
C15 0.019(3) 0.017(3) 0.014(2) 0.000(2) 0.000(2) 0.013(2)
C16 0.020(3) 0.017(3) 0.018(3) 0.000(2) 0.000(2) 0.010(2)
C17 0.024(3) 0.029(4) 0.023(3) 0.007(3) 0.006(2) 0.018(3)
C18 0.038(4) 0.032(4) 0.023(3) 0.006(3) 0.012(3) 0.028(3)
C19 0.045(4) 0.023(3) 0.029(3) -0.007(3) 0.004(3) 0.022(3)
C20 0.026(3) 0.020(3) 0.023(3) -0.006(2) 0.000(2) 0.011(3)
C21 0.022(4) 0.048(5) 0.035(4) 0.001(3) 0.010(3) 0.019(4)
C22 0.014(3) 0.011(3) 0.016(3) -0.002(2) -0.003(2) 0.005(2)
C23 0.028(3) 0.014(3) 0.016(3) -0.003(2) -0.005(2) 0.007(3)
C24 0.030(4) 0.014(3) 0.024(3) 0.000(2) -0.003(3) 0.009(3)
C25 0.024(3) 0.021(3) 0.016(3) 0.003(2) -0.002(2) 0.011(3)
C26 0.021(3) 0.022(3) 0.015(3) -0.003(2) -0.004(2) 0.010(3)
C27 0.013(3) 0.014(3) 0.016(3) -0.003(2) -0.001(2) 0.006(2)
C28 0.083(7) 0.015(3) 0.031(4) 0.002(3) -0.004(4) 0.015(4)
Mo1 0.0205(2) 0.0117(2) 0.0088(2) 0.00229(15) 0.00449(16) 0.00992(19)
Mo2 0.0126(3) 0.0261(3) 0.0592(4) 0.0286(3) 0.0171(2) 0.0151(2)
O1 0.0091(19) 0.0091(19) 0.012(3) 0.000 0.000 0.0045(10)
O2 0.042(3) 0.015(2) 0.080(4) -0.009(3) -0.049(3) 0.011(2)
O3 0.029(3) 0.053(3) 0.0130(19) -0.006(2) -0.0030(17) 0.032(3)
O4 0.010(2) 0.009(2) 0.083(4) -0.009(2) -0.002(2) 0.0053(18)
O5 0.173(9) 0.036(4) 0.113(6) 0.055(4) 0.132(7) 0.073(5)
O6 0.202(11) 0.042(4) 0.087(6) 0.051(4) 0.124(7) 0.080(6)
O7 0.175(9) 0.032(3) 0.092(6) 0.046(4) 0.120(6) 0.066(5)
O8 0.051(4) 0.060(5) 0.056(4) -0.003(3) -0.005(3) 0.031(4)
O9 0.057(5) 0.057(5) 0.044(6) 0.000 0.000 0.029(2)
P1 0.0138(7) 0.0138(7) 0.0089(10) 0.000 0.000 0.0069(4)
P2 0.0116(6) 0.0109(6) 0.0136(6) -0.0014(5) -0.0020(5) 0.0052(5)
Si1 0.0043(9) 0.0043(9) 0.0267(19) 0.000 0.000 0.0022(5)

loop_
_atom_type_symbol
_atom_type_description
_atom_type_scat_dispersion_real
_atom_type_scat_dispersion_imag
_atom_type_scat_source
C C 0.0033 0.0016 'International Tables Vol C Tables 4.2.6.8 and 6.1.1.4'
H H 0.0000 0.0000 'International Tables Vol C Tables 4.2.6.8 and 6.1.1.4'
O O 0.0106 0.0060 'International Tables Vol C Tables 4.2.6.8 and 6.1.1.4'
Si Si 0.0817 0.0704 'International Tables Vol C Tables 4.2.6.8 and 6.1.1.4'
P P 0.1023 0.0942 'International Tables Vol C Tables 4.2.6.8 and 6.1.1.4'
Mo Mo -1.6832 0.6857 'International Tables Vol C Tables 4.2.6.8 and 6.1.1.4'
Au Au -2.0133 8.8022 'International Tables Vol C Tables 4.2.6.8 and 6.1.1.4'

loop_
_geom_angle_atom_site_label_1
_geom_angle_atom_site_label_2
_geom_angle_atom_site_label_3
_geom_angle
_geom_angle_site_symmetry_1
_geom_angle_site_symmetry_3
O1 Au1 P1 180.0 . .
O1 Au1 Au2 45.122(6) . .
P1 Au1 Au2 134.878(6) . .
O1 Au1 Au2 45.120(6) . 3_665
P1 Au1 Au2 134.880(6) . 3_665
Au2 Au1 Au2 75.709(10) . 3_665
O1 Au1 Au2 45.121(6) . 2_655
P1 Au1 Au2 134.879(6) . 2_655
Au2 Au1 Au2 75.710(10) . 2_655
Au2 Au1 Au2 75.709(10) 3_665 2_655
O1 Au2 P2 168.44(15) . .
O1 Au2 Au1 45.57(17) . .
P2 Au2 Au1 124.53(4) . .
C2 C1 C6 120.0(6) . .
C2 C1 P1 121.4(5) . .
C6 C1 P1 118.5(5) . .
C1 C2 C3 120.9(6) . .
C1 C2 H2 119.5 . .
C3 C2 H2 119.5 . .
C4 C3 C2 118.3(6) . .
C4 C3 C7 121.0(6) . .
C2 C3 C7 120.6(6) . .
C5 C4 C3 121.2(6) . .
C5 C4 H4 119.4 . .
C3 C4 H4 119.4 . .
C4 C5 C6 120.6(6) . .
C4 C5 H5 119.7 . .
C6 C5 H5 119.7 . .
C5 C6 C1 118.9(6) . .
C5 C6 H6 120.5 . .
C1 C6 H6 120.5 . .
C3 C7 H7A 109.5 . .
C3 C7 H7B 109.5 . .
H7A C7 H7B 109.5 . .
C3 C7 H7C 109.5 . .
H7A C7 H7C 109.5 . .
H7B C7 H7C 109.5 . .
C13 C8 C9 119.8(5) . .
C13 C8 P2 121.2(4) . .
C9 C8 P2 118.9(4) . .
C10 C9 C8 120.7(6) . .
C10 C9 H9 119.7 . .
C8 C9 H9 119.7 . .
C11 C10 C9 118.9(6) . .
C11 C10 C14 120.6(6) . .
C9 C10 C14 120.5(6) . .
C10 C11 C12 121.3(6) . .
C10 C11 H11 119.3 . .
C12 C11 H11 119.3 . .
C11 C12 C13 120.0(6) . .
C11 C12 H12 120.0 . .
C13 C12 H12 120.0 . .
C8 C13 C12 119.3(6) . .
C8 C13 H13 120.3 . .
C12 C13 H13 120.3 . .
C10 C14 H14A 109.5 . .
C10 C14 H14B 109.5 . .
H14A C14 H14B 109.5 . .
C10 C14 H14C 109.5 . .
H14A C14 H14C 109.5 . .
H14B C14 H14C 109.5 . .
C16 C15 C20 119.3(6) . .
C16 C15 P2 119.5(4) . .
C20 C15 P2 121.2(5) . .
C17 C16 C15 121.4(6) . .
C17 C16 H16 119.3 . .
C15 C16 H16 119.3 . .
C18 C17 C16 118.1(6) . .
C18 C17 C21 120.9(6) . .
C16 C17 C21 121.0(6) . .
C19 C18 C17 121.4(6) . .
C19 C18 H18 119.3 . .
C17 C18 H18 119.3 . .
C18 C19 C20 120.5(6) . .
C18 C19 H19 119.7 . .
C20 C19 H19 119.7 . .
C19 C20 C15 119.2(6) . .
C19 C20 H20 120.4 . .
C15 C20 H20 120.4 . .
C17 C21 H21A 109.5 . .
C17 C21 H21B 109.5 . .
H21A C21 H21B 109.5 . .
C17 C21 H21C 109.5 . .
H21A C21 H21C 109.5 . .
H21B C21 H21C 109.5 . .
C27 C22 C23 119.5(5) . .
C27 C22 P2 120.2(4) . .
C23 C22 P2 120.2(4) . .
C24 C23 C22 121.1(6) . .
C24 C23 H23 119.4 . .
C22 C23 H23 119.4 . .
C23 C24 C25 118.7(6) . .
C23 C24 C28 121.0(6) . .
C25 C24 C28 120.4(6) . .
C26 C25 C24 120.8(6) . .
C26 C25 H25 119.6 . .
C24 C25 H25 119.6 . .
C25 C26 C27 120.5(5) . .
C25 C26 H26 119.8 . .
C27 C26 H26 119.8 . .
C22 C27 C26 119.5(6) . .
C22 C27 H27 120.3 . .
C26 C27 H27 120.3 . .
C24 C28 H28A 109.5 . .
C24 C28 H28B 109.5 . .
H28A C28 H28B 109.5 . .
C24 C28 H28C 109.5 . .
H28A C28 H28C 109.5 . .
H28B C28 H28C 109.5 . .
O2 Mo1 O7 103.1(5) . .
O2 Mo1 O4 101.4(3) . .
O7 Mo1 O4 97.7(3) . .
O2 Mo1 O4 97.7(3) . 2_655
O7 Mo1 O4 157.0(4) . 2_655
O4 Mo1 O4 87.9(3) . 2_655
O2 Mo1 O5 98.5(4) . .
O7 Mo1 O5 88.3(2) . .
O4 Mo1 O5 157.3(4) . .
O4 Mo1 O5 78.8(2) 2_655 .
O2 Mo1 O8 157.7(3) . .
O7 Mo1 O8 65.6(4) . .
O4 Mo1 O8 99.2(3) . .
O4 Mo1 O8 91.4(3) 2_655 .
O5 Mo1 O8 63.3(4) . .
O2 Mo1 O9 157.0(4) . .
O7 Mo1 O9 97.9(5) . .
O4 Mo1 O9 66.2(2) . .
O4 Mo1 O9 63.9(2) 2_655 .
O5 Mo1 O9 91.4(4) . .
O8 Mo1 O9 43.4(3) . .
O3 Mo2 O5 101.8(4) . 17_556
O3 Mo2 O6 102.9(4) . .
O5 Mo2 O6 98.1(4) 17_556 .
O3 Mo2 O6 98.1(4) . 17_556
O5 Mo2 O6 88.2(3) 17_556 17_556
O6 Mo2 O6 156.3(6) . 17_556
O3 Mo2 O7 97.9(3) . .
O5 Mo2 O7 157.9(5) 17_556 .
O6 Mo2 O7 87.2(3) . .
O6 Mo2 O7 79.0(4) 17_556 .
O3 Mo2 O8 154.7(3) . 17_556
O5 Mo2 O8 62.9(4) 17_556 17_556
O6 Mo2 O8 99.3(4) . 17_556
O6 Mo2 O8 63.3(3) 17_556 17_556
O7 Mo2 O8 95.1(4) . 17_556
O3 Mo2 O8 153.5(2) . .
O5 Mo2 O8 103.2(4) 17_556 .
O6 Mo2 O8 64.9(3) . .
O6 Mo2 O8 91.4(4) 17_556 .
O7 Mo2 O8 59.6(3) . .
O8 Mo2 O8 49.9(3) 17_556 .
Au2 O1 Au2 119.985(8) 3_665 .
Au2 O1 Au2 119.986(8) 3_665 2_655
Au2 O1 Au2 119.986(8) . 2_655
Au2 O1 Au1 89.32(17) 3_665 .
Au2 O1 Au1 89.31(17) . .
Au2 O1 Au1 89.32(17) 2_655 .
Mo1 O4 Mo1 137.3(3) . 3_665
Mo2 O5 Mo1 135.6(6) 18_546 .
Mo2 O6 Mo2 137.6(5) . 18_546
Mo1 O7 Mo2 136.8(6) . .
Si1 O8 O9 51.8(4) . .
Si1 O8 Mo1 125.7(4) . .
O9 O8 Mo1 74.2(4) . .
Si1 O8 Mo2 118.2(4) . 18_546
O9 O8 Mo2 128.4(4) . 18_546
Mo1 O8 Mo2 98.0(3) . 18_546
Si1 O8 Mo2 116.8(4) . .
O9 O8 Mo2 137.1(4) . .
Mo1 O8 Mo2 97.8(3) . .
Mo2 O8 Mo2 94.2(3) 18_546 .
Si1 O9 O8 61.5(4) . .
Si1 O9 O8 61.5(4) . 3_665
O8 O9 O8 99.2(5) . 3_665
Si1 O9 O8 61.5(4) . 2_655
O8 O9 O8 99.2(5) . 2_655
O8 O9 O8 99.2(5) 3_665 2_655
Si1 O9 Mo1 123.6(2) . 3_665
O8 O9 Mo1 134.2(3) . 3_665
O8 O9 Mo1 62.4(3) 3_665 3_665
O8 O9 Mo1 123.9(3) 2_655 3_665
Si1 O9 Mo1 123.6(2) . 2_655
O8 O9 Mo1 123.9(3) . 2_655
O8 O9 Mo1 134.2(3) 3_665 2_655
O8 O9 Mo1 62.4(3) 2_655 2_655
Mo1 O9 Mo1 92.3(3) 3_665 2_655
Si1 O9 Mo1 123.6(2) . .
O8 O9 Mo1 62.4(3) . .
O8 O9 Mo1 123.9(3) 3_665 .
O8 O9 Mo1 134.2(3) 2_655 .
Mo1 O9 Mo1 92.3(3) 3_665 .
Mo1 O9 Mo1 92.3(3) 2_655 .
C1 P1 C1 105.5(2) 3_665 .
C1 P1 C1 105.5(2) 3_665 2_655
C1 P1 C1 105.5(2) . 2_655
C1 P1 Au1 113.21(19) 3_665 .
C1 P1 Au1 113.21(19) . .
C1 P1 Au1 113.21(19) 2_655 .
C8 P2 C15 105.1(3) . .
C8 P2 C22 106.5(3) . .
C15 P2 C22 105.5(3) . .
C8 P2 Au2 113.54(19) . .
C15 P2 Au2 107.6(2) . .
C22 P2 Au2 117.61(19) . .
O9 Si1 O9 179.994(2) 16_656 .
O9 Si1 O8 113.3(3) 16_656 3_665
O9 Si1 O8 66.7(3) . 3_665
O9 Si1 O8 113.3(3) 16_656 .
O9 Si1 O8 66.7(3) . .
O8 Si1 O8 105.4(3) 3_665 .
O9 Si1 O8 113.3(3) 16_656 2_655
O9 Si1 O8 66.7(3) . 2_655
O8 Si1 O8 105.4(3) 3_665 2_655
O8 Si1 O8 105.4(3) . 2_655
O9 Si1 O8 66.7(3) 16_656 16_656
O9 Si1 O8 113.3(3) . 16_656
O8 Si1 O8 74.6(3) 3_665 16_656
O8 Si1 O8 180.0(6) . 16_656
O8 Si1 O8 74.6(3) 2_655 16_656
O9 Si1 O8 66.7(3) 16_656 18_546
O9 Si1 O8 113.3(3) . 18_546
O8 Si1 O8 179.992(2) 3_665 18_546
O8 Si1 O8 74.6(3) . 18_546
O8 Si1 O8 74.6(3) 2_655 18_546
O8 Si1 O8 105.4(3) 16_656 18_546
O9 Si1 O8 66.7(3) 16_656 17_556
O9 Si1 O8 113.3(3) . 17_556
O8 Si1 O8 74.6(3) 3_665 17_556
O8 Si1 O8 74.6(3) . 17_556
O8 Si1 O8 179.993(5) 2_655 17_556
O8 Si1 O8 105.4(3) 16_656 17_556
O8 Si1 O8 105.4(3) 18_546 17_556

loop_
_geom_bond_atom_site_label_1
_geom_bond_atom_site_label_2
_geom_bond_distance
_geom_bond_site_symmetry_2
Au1 O1 2.106(6) .
Au1 P1 2.213(2) .
Au1 Au2 2.9499(3) .
Au1 Au2 2.9499(3) 3_665
Au1 Au2 2.9500(3) 2_655
Au2 O1 2.0905(2) .
Au2 P2 2.2132(14) .
C1 C2 1.393(8) .
C1 C6 1.400(8) .
C1 P1 1.808(6) .
C2 C3 1.400(9) .
C2 H2 0.9500 .
C3 C4 1.392(10) .
C3 C7 1.500(9) .
C4 C5 1.383(10) .
C4 H4 0.9500 .
C5 C6 1.395(9) .
C5 H5 0.9500 .
C6 H6 0.9500 .
C7 H7A 0.9800 .
C7 H7B 0.9800 .
C7 H7C 0.9800 .
C8 C13 1.396(8) .
C8 C9 1.403(8) .
C8 P2 1.811(6) .
C9 C10 1.392(8) .
C9 H9 0.9500 .
C10 C11 1.385(9) .
C10 C14 1.509(8) .
C11 C12 1.387(9) .
C11 H11 0.9500 .
C12 C13 1.400(9) .
C12 H12 0.9500 .
C13 H13 0.9500 .
C14 H14A 0.9800 .
C14 H14B 0.9800 .
C14 H14C 0.9800 .
C15 C16 1.396(9) .
C15 C20 1.398(8) .
C15 P2 1.814(6) .
C16 C17 1.393(9) .
C16 H16 0.9500 .
C17 C18 1.390(10) .
C17 C21 1.504(10) .
C18 C19 1.372(12) .
C18 H18 0.9500 .
C19 C20 1.396(10) .
C19 H19 0.9500 .
C20 H20 0.9500 .
C21 H21A 0.9800 .
C21 H21B 0.9800 .
C21 H21C 0.9800 .
C22 C27 1.393(8) .
C22 C23 1.403(8) .
C22 P2 1.815(6) .
C23 C24 1.382(9) .
C23 H23 0.9500 .
C24 C25 1.402(9) .
C24 C28 1.511(10) .
C25 C26 1.377(9) .
C25 H25 0.9500 .
C26 C27 1.395(8) .
C26 H26 0.9500 .
C27 H27 0.9500 .
C28 H28A 0.9800 .
C28 H28B 0.9800 .
C28 H28C 0.9800 .
Mo1 O2 1.660(5) .
Mo1 O7 1.795(6) .
Mo1 O4 1.806(5) .
Mo1 O4 2.002(5) 2_655
Mo1 O5 2.004(6) .
Mo1 O8 2.265(7) .
Mo1 O9 2.460(7) .
Mo2 O3 1.660(5) .
Mo2 O5 1.800(8) 17_556
Mo2 O6 1.800(7) .
Mo2 O6 1.994(6) 17_556
Mo2 O7 2.009(8) .
Mo2 O8 2.401(8) 17_556
Mo2 O8 2.429(7) .
O1 Au2 2.0904(2) 3_665
O1 Au2 2.0905(2) 2_655
O4 Mo1 2.002(5) 3_665
O5 Mo2 1.800(8) 18_546
O6 Mo2 1.994(6) 18_546
O8 Si1 1.682(7) .
O8 O9 1.757(9) .
O8 Mo2 2.401(8) 18_546
O9 Si1 1.502(12) .
O9 O8 1.757(9) 3_665
O9 O8 1.757(9) 2_655
O9 Mo1 2.459(6) 3_665
O9 Mo1 2.460(6) 2_655
P1 C1 1.808(6) 3_665
P1 C1 1.808(6) 2_655
Si1 O9 1.502(12) 16_656
Si1 O8 1.682(7) 3_665
Si1 O8 1.682(7) 2_655
Si1 O8 1.682(7) 16_656
Si1 O8 1.682(7) 18_546
Si1 O8 1.682(7) 17_556
